data_4063771
loop_
_publ_author_name
'Muhammad, Sohail'
'Bassindale, Alan R.'
'Taylor, Peter G.'
'Male, Louise'
'Coles, Simon J.'
'Hursthouse, Michael B.'

_publ_section_title
;
 Study of Binuclear Silicon Complexes of Diketopiperazine at SN2 Reaction
 Profile
;
_journal_issue 3
_journal_name_full Organometallics
_journal_page_first 564
_journal_paper_doi 10.1021/om1009318
_journal_volume 30
_journal_year 2011
_chemical_formula_moiety 'C10 H20 Cl2 N2 O2 Si2'
_chemical_formula_sum 'C10 H20 Cl2 N2 O2 Si2'
_chemical_formula_weight 327.36
_space_group_IT_number 14
_symmetry_cell_setting monoclinic
_symmetry_space_group_name_Hall '-P 2ybc'
_symmetry_space_group_name_H-M 'P 1 21/c 1'
_atom_sites_solution_hydrogens geom
_atom_sites_solution_primary direct
_atom_sites_solution_secondary difmap
_audit_creation_method SHELXL-97
_cell_angle_alpha 90.00
_cell_angle_beta 101.131(2)
_cell_angle_gamma 90.00
_cell_formula_units_Z 2
_cell_length_a 7.1372(3)
_cell_length_b 9.1258(3)
_cell_length_c 11.9603(4)
_cell_measurement_reflns_used 4263
_cell_measurement_temperature 120(2)
_cell_measurement_theta_max 27.48
_cell_measurement_theta_min 2.91
_cell_volume 764.35(5)
_computing_cell_refinement 'DENZO (Otwinowski & Minor, 1997) & COLLECT (Hooft, R.W.W., 1998)'
_computing_data_collection 'COLLECT (Hooft, R.W.W., 1998)'
_computing_data_reduction 'DENZO (Otwinowski & Minor, 1997) & COLLECT (Hooft, R.W.W., 1998)'
_computing_molecular_graphics 'PLATON/PLUTON (Spek, A. L., 1998)'
_computing_publication_material 'WinGX (Farrugia, 1999)'
_computing_structure_refinement 'SHELXL-97 (Sheldrick, 1997)'
_computing_structure_solution
;
Sir2004 (Burla, M.C., Caliandro, R., Camalli, M., Carrozzini, B., 
Cascarano, G., De Caro, L., Giacovazzo, C., Polidori, G. & Spagna, R., 
2004)
;
_diffrn_ambient_temperature 120(2)
_diffrn_detector_area_resol_mean 9.091
_diffrn_measured_fraction_theta_full 0.998
_diffrn_measured_fraction_theta_max 0.998
_diffrn_measurement_device_type 'Bruker-Nonius Roper CCD camera on \k-goniostat'
_diffrn_measurement_method '\f & \w scans'
_diffrn_radiation_monochromator graphite
_diffrn_radiation_source 'Bruker-Nonius FR591 rotating anode'
_diffrn_radiation_type MoK\a
_diffrn_radiation_wavelength 0.71073
_diffrn_reflns_av_R_equivalents 0.0449
_diffrn_reflns_av_sigmaI/netI 0.0395
_diffrn_reflns_limit_h_max 9
_diffrn_reflns_limit_h_min -8
_diffrn_reflns_limit_k_max 11
_diffrn_reflns_limit_k_min -11
_diffrn_reflns_limit_l_max 15
_diffrn_reflns_limit_l_min -15
_diffrn_reflns_number 8334
_diffrn_reflns_theta_full 27.48
_diffrn_reflns_theta_max 27.48
_diffrn_reflns_theta_min 3.47
_exptl_absorpt_coefficient_mu 0.578
_exptl_absorpt_correction_T_max 0.8690
_exptl_absorpt_correction_T_min 0.7232
_exptl_absorpt_correction_type multi-scan
_exptl_absorpt_process_details 'SADABS 2007/2 (Sheldrick, G.M., 2007)'
_exptl_crystal_colour Colourless
_exptl_crystal_density_diffrn 1.422
_exptl_crystal_density_method 'not measured'
_exptl_crystal_description Shard
_exptl_crystal_F_000 344
_exptl_crystal_size_max 0.60
_exptl_crystal_size_mid 0.30
_exptl_crystal_size_min 0.25
_refine_diff_density_max 0.335
_refine_diff_density_min -0.343
_refine_diff_density_rms 0.071
_refine_ls_extinction_method none
_refine_ls_goodness_of_fit_ref 1.029
_refine_ls_hydrogen_treatment constr
_refine_ls_matrix_type full
_refine_ls_number_parameters 84
_refine_ls_number_reflns 1749
_refine_ls_number_restraints 0
_refine_ls_restrained_S_all 1.029
_refine_ls_R_factor_all 0.0492
_refine_ls_R_factor_gt 0.0342
_refine_ls_shift/su_max 0.001
_refine_ls_shift/su_mean 0.000
_refine_ls_structure_factor_coef Fsqd
_refine_ls_weighting_details 'calc w=1/[\s^2^(Fo^2^)+(0.0347P)^2^+0.5230P] where P=(Fo^2^+2Fc^2^)/3'
_refine_ls_weighting_scheme calc
_refine_ls_wR_factor_gt 0.0767
_refine_ls_wR_factor_ref 0.0835
_reflns_number_gt 1424
_reflns_number_total 1749
_reflns_threshold_expression >2sigma(I)
_cod_data_source_file om1009318_si_002.cif
_cod_data_source_block 2008src0390
_cod_depositor_comments
;
The following automatic conversions were performed:

'_symmetry_cell_setting' value 'Monoclinic' changed to 'monoclinic'
according to /home/saulius/struct/CIF-dictionaries/cif_core.dic
dictionary named 'cif_core.dic' version 2.4.1 from
2010-06-29.

'_exptl_absorpt_correction_type' value 'Multi-scan'
changed to 'multi-scan' according to
/home/saulius/struct/CIF-dictionaries/cif_core.dic dictionary named
'cif_core.dic' version 2.4.1 from 2010-06-29.

Automatic conversion script
Id: cif_fix_values 1715 2011-07-08 13:25:40Z adriana 
;
_cod_original_sg_symbol_H-M 'P 2(1)/c'
_cod_database_code 4063771

loop_
_symmetry_equiv_pos_as_xyz
'x, y, z'
'-x, y+1/2, -z+1/2'
'-x, -y, -z'
'x, -y-1/2, z-1/2'

loop_
_atom_site_label
_atom_site_type_symbol
_atom_site_fract_x
_atom_site_fract_y
_atom_site_fract_z
_atom_site_U_iso_or_equiv
_atom_site_adp_type
_atom_site_occupancy
_atom_site_symmetry_multiplicity
_atom_site_calc_flag
_atom_site_refinement_flags
C1 C 0.4783(3) 0.79132(19) 0.41037(15) 0.0166(4) Uani 1 1 d .
H1A H 0.5820 0.8065 0.3673 0.020 Uiso 1 1 calc R
H1B H 0.4944 0.8640 0.4730 0.020 Uiso 1 1 calc R
C2 C 0.6571(3) 0.44262(19) 0.57730(15) 0.0138(4) Uani 1 1 d .
C3 C 0.6643(3) 0.5969(2) 0.53560(16) 0.0173(4) Uani 1 1 d .
H3A H 0.6871 0.6637 0.6020 0.021 Uiso 1 1 calc R
H3B H 0.7736 0.6066 0.4962 0.021 Uiso 1 1 calc R
C4 C 0.8048(3) 0.2337(2) 0.84064(15) 0.0215(4) Uani 1 1 d .
H4A H 0.8389 0.1467 0.8883 0.032 Uiso 1 1 calc R
H4B H 0.6887 0.2778 0.8582 0.032 Uiso 1 1 calc R
H4C H 0.9095 0.3048 0.8560 0.032 Uiso 1 1 calc R
C5 C 0.9758(3) 0.1284(2) 0.63016(17) 0.0233(4) Uani 1 1 d .
H5A H 1.0527 0.2160 0.6242 0.035 Uiso 1 1 calc R
H5B H 0.9357 0.0845 0.5545 0.035 Uiso 1 1 calc R
H5C H 1.0520 0.0574 0.6812 0.035 Uiso 1 1 calc R
N1 N 0.4912(2) 0.64233(16) 0.45828(12) 0.0130(3) Uani 1 1 d .
O1 O 0.79950(18) 0.39365(13) 0.64624(10) 0.0162(3) Uani 1 1 d .
Si1 Si 0.76202(7) 0.17990(5) 0.68790(4) 0.01369(15) Uani 1 1 d .
Cl1 Cl 0.67030(7) -0.05390(5) 0.71758(4) 0.02332(15) Uani 1 1 d .

loop_
_atom_site_aniso_label
_atom_site_aniso_U_11
_atom_site_aniso_U_22
_atom_site_aniso_U_33
_atom_site_aniso_U_23
_atom_site_aniso_U_13
_atom_site_aniso_U_12
C1 0.0201(10) 0.0115(8) 0.0177(9) 0.0016(7) 0.0025(8) -0.0003(7)
C2 0.0164(9) 0.0133(8) 0.0120(8) -0.0013(7) 0.0038(7) 0.0017(7)
C3 0.0152(9) 0.0139(9) 0.0198(9) 0.0009(7) -0.0037(7) -0.0018(7)
C4 0.0268(11) 0.0237(10) 0.0132(9) 0.0008(8) 0.0019(8) 0.0006(9)
C5 0.0268(11) 0.0218(10) 0.0233(10) 0.0066(8) 0.0098(9) 0.0086(9)
N1 0.0143(8) 0.0100(7) 0.0137(7) 0.0003(6) 0.0002(6) 0.0000(6)
O1 0.0156(7) 0.0144(6) 0.0165(6) 0.0027(5) -0.0021(5) 0.0005(5)
Si1 0.0159(3) 0.0124(3) 0.0125(3) 0.00110(18) 0.00196(19) 0.00077(19)
Cl1 0.0295(3) 0.0140(2) 0.0239(3) 0.00549(18) -0.0012(2) -0.00394(19)

loop_
_atom_type_symbol
_atom_type_description
_atom_type_scat_dispersion_real
_atom_type_scat_dispersion_imag
_atom_type_scat_source
C C 0.0033 0.0016 'International Tables Vol C Tables 4.2.6.8 and 6.1.1.4'
H H 0.0000 0.0000 'International Tables Vol C Tables 4.2.6.8 and 6.1.1.4'
N N 0.0061 0.0033 'International Tables Vol C Tables 4.2.6.8 and 6.1.1.4'
O O 0.0106 0.0060 'International Tables Vol C Tables 4.2.6.8 and 6.1.1.4'
Si Si 0.0817 0.0704 'International Tables Vol C Tables 4.2.6.8 and 6.1.1.4'
Cl Cl 0.1484 0.1585 'International Tables Vol C Tables 4.2.6.8 and 6.1.1.4'

loop_
_geom_angle_atom_site_label_1
_geom_angle_atom_site_label_2
_geom_angle_atom_site_label_3
_geom_angle
_geom_angle_site_symmetry_1
_geom_angle_site_symmetry_3
N1 C1 Si1 110.48(12) . 3_666
N1 C1 H1A 109.6 . .
Si1 C1 H1A 109.6 3_666 .
N1 C1 H1B 109.6 . .
Si1 C1 H1B 109.6 3_666 .
H1A C1 H1B 108.1 . .
O1 C2 N1 119.98(16) . 3_666
O1 C2 C3 118.44(16) . .
N1 C2 C3 121.56(16) 3_666 .
N1 C3 C2 113.63(15) . .
N1 C3 H3A 108.8 . .
C2 C3 H3A 108.8 . .
N1 C3 H3B 108.8 . .
C2 C3 H3B 108.8 . .
H3A C3 H3B 107.7 . .
Si1 C4 H4A 109.5 . .
Si1 C4 H4B 109.5 . .
H4A C4 H4B 109.5 . .
Si1 C4 H4C 109.5 . .
H4A C4 H4C 109.5 . .
H4B C4 H4C 109.5 . .
Si1 C5 H5A 109.5 . .
Si1 C5 H5B 109.5 . .
H5A C5 H5B 109.5 . .
Si1 C5 H5C 109.5 . .
H5A C5 H5C 109.5 . .
H5B C5 H5C 109.5 . .
C2 N1 C3 124.75(15) 3_666 .
C2 N1 C1 115.63(15) 3_666 .
C3 N1 C1 119.57(14) . .
C2 O1 Si1 111.78(11) . .
C5 Si1 C4 116.25(10) . .
C5 Si1 C1 120.94(9) . 3_666
C4 Si1 C1 121.92(9) . 3_666
C5 Si1 O1 89.73(7) . .
C4 Si1 O1 89.04(7) . .
C1 Si1 O1 82.08(7) 3_666 .
C5 Si1 Cl1 95.88(7) . .
C4 Si1 Cl1 95.26(7) . .
C1 Si1 Cl1 88.49(6) 3_666 .
O1 Si1 Cl1 170.54(4) . .

loop_
_geom_bond_atom_site_label_1
_geom_bond_atom_site_label_2
_geom_bond_distance
_geom_bond_site_symmetry_2
C1 N1 1.471(2) .
C1 Si1 1.9008(19) 3_666
C1 H1A 0.9900 .
C1 H1B 0.9900 .
C2 O1 1.260(2) .
C2 N1 1.315(2) 3_666
C2 C3 1.498(2) .
C3 N1 1.453(2) .
C3 H3A 0.9900 .
C3 H3B 0.9900 .
C4 Si1 1.8589(19) .
C4 H4A 0.9800 .
C4 H4B 0.9800 .
C4 H4C 0.9800 .
C5 Si1 1.853(2) .
C5 H5A 0.9800 .
C5 H5B 0.9800 .
C5 H5C 0.9800 .
N1 C2 1.315(2) 3_666
O1 Si1 2.0436(13) .
Si1 C1 1.9008(19) 3_666
Si1 Cl1 2.2796(6) .
